data_2019175
loop_
_publ_author_name
'Alvarez-Thon, Luis'
'Bustos, Carlos'
'Espinoza-Santiba\~nez, Katherina'
'Garland, Maria Teresa'
'Baggio, Ricardo'

_publ_section_title
;
 Dimers linked by type-I C---F&#x00B7;&#x00B7;&#x00B7;F---C contacts in
 (<i>Z</i>)-3-methyl-4-[2-(4-methylphenyl)hydrazinylidene]-1-(pentafluorophenyl)-1<i>H</i>-pyrazol-5(4<i>H</i>)-one
;
_journal_coeditor_code FN3154
_journal_issue 10
_journal_name_full 'Acta Crystallographica Section C'
_journal_page_first 1200
_journal_page_last 1204
_journal_paper_doi 10.1107/S0108270113024943
_journal_volume 69
_journal_year 2013
_chemical_formula_iupac 'C17 H11 F5 N4 O'
_chemical_formula_moiety 'C17 H11 F5 N4 O'
_chemical_formula_sum 'C17 H11 F5 N4 O'
_chemical_formula_weight 382.30
_chemical_name_systematic
(<i>Z</i>)-3-Methyl-4-[2-(4-methylphenyl)hydrazinylidene]-1-(pentafluorophenyl)-1<i>H</i>-pyrazol-5(4<i>H</i>)-one
_space_group_IT_number 14
_symmetry_cell_setting monoclinic
_symmetry_space_group_name_Hall '-P 2yn'
_symmetry_space_group_name_H-M 'P 1 21/n 1'
_atom_sites_solution_hydrogens geom
_atom_sites_solution_primary direct
_atom_sites_solution_secondary difmap
_audit_creation_method SHELXL97
_cell_angle_alpha 90.00
_cell_angle_beta 97.368(2)
_cell_angle_gamma 90.00
_cell_formula_units_Z 8
_cell_length_a 11.6678(12)
_cell_length_b 16.6283(17)
_cell_length_c 17.8362(18)
_cell_measurement_reflns_used 999
_cell_measurement_temperature 297(2)
_cell_measurement_theta_max 26.3
_cell_measurement_theta_min 2.2
_cell_volume 3431.9(6)
_computing_cell_refinement 'SAINT (Bruker, 2002)'
_computing_data_collection 'SMART (Bruker, 2001)'
_computing_data_reduction 'SAINT (Bruker, 2002)'
_computing_molecular_graphics 'SHELXTL (Sheldrick, 2008)'
_computing_publication_material
;
SHELXTL (Sheldrick, 2008) and PLATON (Spek, 2009)
;
_computing_structure_refinement 'SHELXL97 Sheldrick, 2008)'
_computing_structure_solution 'SHELXS97 (Sheldrick, 2008)'
_diffrn_ambient_temperature 297(2)
_diffrn_measured_fraction_theta_full 1.000
_diffrn_measured_fraction_theta_max 0.933
_diffrn_measurement_device_type 'Bruker SMART CCD area-detector'
_diffrn_measurement_method 'CCD rotation images, thin slices'
_diffrn_radiation_monochromator graphite
_diffrn_radiation_source 'fine-focus sealed tube'
_diffrn_radiation_type MoK\a
_diffrn_radiation_wavelength 0.71073
_diffrn_reflns_av_R_equivalents 0.0318
_diffrn_reflns_av_sigmaI/netI 0.0285
_diffrn_reflns_limit_h_max 15
_diffrn_reflns_limit_h_min -14
_diffrn_reflns_limit_k_max 21
_diffrn_reflns_limit_k_min -21
_diffrn_reflns_limit_l_max 23
_diffrn_reflns_limit_l_min -23
_diffrn_reflns_number 28507
_diffrn_reflns_theta_full 25.25
_diffrn_reflns_theta_max 27.97
_diffrn_reflns_theta_min 1.68
_exptl_absorpt_coefficient_mu 0.133
_exptl_absorpt_correction_T_max 0.98
_exptl_absorpt_correction_T_min 0.96
_exptl_absorpt_correction_type multi-scan
_exptl_absorpt_process_details '(SADABS in SAINT-NT; Bruker, 2002)'
_exptl_crystal_colour orange
_exptl_crystal_density_diffrn 1.480
_exptl_crystal_density_method 'not measured'
_exptl_crystal_description polyhedron
_exptl_crystal_F_000 1552
_exptl_crystal_size_max 0.32
_exptl_crystal_size_mid 0.22
_exptl_crystal_size_min 0.22
_refine_diff_density_max 0.181
_refine_diff_density_min -0.117
_refine_ls_extinction_method none
_refine_ls_goodness_of_fit_ref 0.916
_refine_ls_hydrogen_treatment mixed
_refine_ls_matrix_type full
_refine_ls_number_parameters 495
_refine_ls_number_reflns 7711
_refine_ls_number_restraints 2
_refine_ls_restrained_S_all 0.916
_refine_ls_R_factor_all 0.0879
_refine_ls_R_factor_gt 0.0421
_refine_ls_shift/su_max 0.000
_refine_ls_shift/su_mean 0.000
_refine_ls_structure_factor_coef Fsqd
_refine_ls_weighting_details 'calc w = 1/[\s^2^(Fo^2^)+(0.0667P)^2^] where P=(Fo^2^+2Fc^2^)/3'
_refine_ls_weighting_scheme calc
_refine_ls_wR_factor_gt 0.1061
_refine_ls_wR_factor_ref 0.1230
_reflns_number_gt 4062
_reflns_number_total 7711
_reflns_threshold_expression I>2\s(I)
_cod_data_source_file fn3154.cif
_cod_data_source_block I
_cod_original_sg_symbol_H-M 'P 21/n'
_cod_database_code 2019175

loop_
_symmetry_equiv_pos_as_xyz
'x, y, z'
'-x+1/2, y+1/2, -z+1/2'
'-x, -y, -z'
'x-1/2, -y-1/2, z-1/2'

loop_
_atom_site_type_symbol
_atom_site_label
_atom_site_fract_x
_atom_site_fract_y
_atom_site_fract_z
_atom_site_U_iso_or_equiv
_atom_site_adp_type
_atom_site_calc_flag
_atom_site_refinement_flags
_atom_site_occupancy
_atom_site_symmetry_multiplicity
F F1A 0.50190(10) 0.43994(7) 0.35505(6) 0.0917(3) Uani d . 1 1
F F2A 0.43557(10) 0.42890(8) 0.49344(6) 0.1065(4) Uani d . 1 1
F F3A 0.29988(11) 0.30759(10) 0.52667(7) 0.1289(5) Uani d . 1 1
F F4A 0.22606(12) 0.19672(9) 0.42029(9) 0.1425(6) Uani d . 1 1
F F5A 0.29140(11) 0.20694(7) 0.28119(8) 0.1140(4) Uani d . 1 1
O O10A 0.34010(10) 0.44646(7) 0.19669(6) 0.0741(3) Uani d . 1 1
N N1A 0.43248(13) 0.32949(9) 0.24210(7) 0.0716(4) Uani d . 1 1
N N2A 0.49379(14) 0.26536(10) 0.21374(8) 0.0848(5) Uani d . 1 1
N N3A 0.42135(12) 0.38300(9) 0.05095(7) 0.0666(4) Uani d . 1 1
N N4A 0.35879(13) 0.44722(9) 0.03982(8) 0.0656(4) Uani d D 1 1
H H4A 0.3228(13) 0.4657(10) 0.0755(8) 0.081(6) Uiso d D 1 1
C C1A 0.43441(15) 0.37910(11) 0.37010(9) 0.0666(4) Uani d . 1 1
C C2A 0.40150(16) 0.37404(13) 0.44071(10) 0.0753(5) Uani d . 1 1
C C3A 0.33317(18) 0.31226(16) 0.45762(12) 0.0858(6) Uani d . 1 1
C C4A 0.29621(17) 0.25670(14) 0.40428(15) 0.0903(6) Uani d . 1 1
C C5A 0.32922(16) 0.26167(12) 0.33346(12) 0.0770(5) Uani d . 1 1
C C6A 0.39927(15) 0.32322(11) 0.31471(9) 0.0644(4) Uani d . 1 1
C C7A 0.39526(14) 0.38548(11) 0.18767(9) 0.0623(4) Uani d . 1 1
C C8A 0.43722(14) 0.35375(11) 0.12069(9) 0.0648(4) Uani d . 1 1
C C9A 0.49699(17) 0.28104(12) 0.14296(10) 0.0782(5) Uani d . 1 1
C C11A 0.5564(2) 0.22680(15) 0.09328(12) 0.1145(8) Uani d . 1 1
H H11A 0.5695 0.1753 0.1172 0.172 Uiso calc R 1 1
H H11B 0.6291 0.2500 0.0851 0.172 Uiso calc R 1 1
H H11C 0.5088 0.2202 0.0456 0.172 Uiso calc R 1 1
C C12A 0.33487(14) 0.48203(10) -0.03302(9) 0.0609(4) Uani d . 1 1
C C13A 0.39452(14) 0.45960(10) -0.09166(9) 0.0656(4) Uani d . 1 1
H H13A 0.4524 0.4209 -0.0843 0.079 Uiso calc R 1 1
C C14A 0.36682(16) 0.49568(12) -0.16176(10) 0.0752(5) Uani d . 1 1
H H14A 0.4069 0.4808 -0.2014 0.090 Uiso calc R 1 1
C C15A 0.28118(17) 0.55320(12) -0.17412(10) 0.0772(5) Uani d . 1 1
C C16A 0.22477(17) 0.57414(13) -0.11347(11) 0.0863(6) Uani d . 1 1
H H16A 0.1675 0.6133 -0.1202 0.104 Uiso calc R 1 1
C C17A 0.25025(17) 0.53920(12) -0.04378(10) 0.0783(5) Uani d . 1 1
H H17A 0.2103 0.5543 -0.0041 0.094 Uiso calc R 1 1
C C18A 0.2504(2) 0.59211(17) -0.25086(11) 0.1185(9) Uani d . 1 1
H H18A 0.1707 0.6080 -0.2569 0.178 Uiso calc R 1 1
H H18B 0.2629 0.5544 -0.2897 0.178 Uiso calc R 1 1
H H18C 0.2982 0.6386 -0.2546 0.178 Uiso calc R 1 1
F F1B -0.03496(9) 0.39618(7) -0.06906(6) 0.0978(4) Uani d . 1 1
F F2B 0.03163(12) 0.41981(8) -0.20683(7) 0.1132(4) Uani d . 1 1
F F3B 0.22147(12) 0.34489(8) -0.24379(6) 0.1158(5) Uani d . 1 1
F F4B 0.34820(11) 0.24954(8) -0.14265(8) 0.1182(5) Uani d . 1 1
F F5B 0.28452(10) 0.22800(7) -0.00459(6) 0.0970(4) Uani d . 1 1
O O10B 0.11880(11) 0.43062(7) 0.08770(6) 0.0720(3) Uani d . 1 1
N N1B 0.09168(13) 0.30130(8) 0.03918(8) 0.0702(4) Uani d . 1 1
N N2B 0.06695(14) 0.22392(8) 0.06571(9) 0.0775(4) Uani d . 1 1
N N3B 0.07544(11) 0.34048(9) 0.23068(7) 0.0622(4) Uani d . 1 1
N N4B 0.10288(12) 0.41561(9) 0.24342(8) 0.0643(4) Uani d D 1 1
H H4B 0.1231(15) 0.4463(9) 0.2088(8) 0.088(6) Uiso d D 1 1
C C1B 0.05981(15) 0.35999(10) -0.08648(10) 0.0667(5) Uani d . 1 1
C C2B 0.09267(18) 0.37214(11) -0.15683(10) 0.0740(5) Uani d . 1 1
C C3B 0.18872(19) 0.33346(13) -0.17572(10) 0.0780(5) Uani d . 1 1
C C4B 0.25151(17) 0.28452(12) -0.12438(12) 0.0770(5) Uani d . 1 1
C C5B 0.21860(16) 0.27375(10) -0.05463(10) 0.0669(5) Uani d . 1 1
C C6B 0.12209(15) 0.31098(10) -0.03395(9) 0.0606(4) Uani d . 1 1
C C7B 0.09704(14) 0.35906(10) 0.09474(9) 0.0603(4) Uani d . 1 1
C C8B 0.07152(14) 0.31423(10) 0.16034(9) 0.0610(4) Uani d . 1 1
C C9B 0.05312(15) 0.23266(11) 0.13663(10) 0.0703(5) Uani d . 1 1
C C11B 0.0229(2) 0.16308(12) 0.18273(11) 0.0996(7) Uani d . 1 1
H H11D -0.0516 0.1719 0.1987 0.149 Uiso calc R 1 1
H H11E 0.0799 0.1576 0.2263 0.149 Uiso calc R 1 1
H H11F 0.0210 0.1149 0.1529 0.149 Uiso calc R 1 1
C C12B 0.12071(14) 0.44568(10) 0.31785(8) 0.0587(4) Uani d . 1 1
C C13B 0.08005(15) 0.40606(11) 0.37647(9) 0.0683(5) Uani d . 1 1
H H13B 0.0359 0.3597 0.3676 0.082 Uiso calc R 1 1
C C14B 0.10574(16) 0.43617(12) 0.44911(10) 0.0742(5) Uani d . 1 1
H H14B 0.0779 0.4093 0.4888 0.089 Uiso calc R 1 1
C C15B 0.17119(16) 0.50456(11) 0.46458(9) 0.0713(5) Uani d . 1 1
C C16B 0.20706(17) 0.54460(11) 0.40370(10) 0.0775(5) Uani d . 1 1
H H16B 0.2488 0.5921 0.4120 0.093 Uiso calc R 1 1
C C17B 0.18243(16) 0.51569(11) 0.33139(10) 0.0740(5) Uani d . 1 1
H H17B 0.2076 0.5436 0.2914 0.089 Uiso calc R 1 1
C C18B 0.20426(19) 0.53287(14) 0.54477(10) 0.0977(7) Uani d . 1 1
H H18D 0.1557 0.5771 0.5550 0.147 Uiso calc R 1 1
H H18E 0.2835 0.5499 0.5514 0.147 Uiso calc R 1 1
H H18F 0.1946 0.4896 0.5790 0.147 Uiso calc R 1 1

loop_
_atom_site_aniso_label
_atom_site_aniso_U_11
_atom_site_aniso_U_22
_atom_site_aniso_U_33
_atom_site_aniso_U_12
_atom_site_aniso_U_13
_atom_site_aniso_U_23
F1A 0.0950(8) 0.0923(8) 0.0886(8) -0.0115(6) 0.0143(6) -0.0005(6)
F2A 0.1169(10) 0.1293(10) 0.0709(7) 0.0263(8) 0.0031(6) -0.0205(7)
F3A 0.1122(10) 0.1948(15) 0.0880(8) 0.0334(9) 0.0454(7) 0.0444(9)
F4A 0.1151(11) 0.1317(11) 0.1870(16) -0.0175(9) 0.0438(10) 0.0514(11)
F5A 0.1069(10) 0.0924(9) 0.1375(11) -0.0086(7) -0.0047(8) -0.0170(8)
O10A 0.0823(8) 0.0743(8) 0.0665(7) 0.0193(7) 0.0126(6) 0.0027(6)
N1A 0.0828(10) 0.0756(10) 0.0563(9) 0.0258(8) 0.0089(7) 0.0020(7)
N2A 0.0987(12) 0.0899(11) 0.0646(10) 0.0375(9) 0.0065(8) -0.0012(8)
N3A 0.0618(9) 0.0734(10) 0.0634(9) 0.0017(8) 0.0038(7) -0.0055(7)
N4A 0.0685(9) 0.0728(10) 0.0569(9) 0.0020(8) 0.0133(7) -0.0051(8)
C1A 0.0639(11) 0.0766(12) 0.0601(11) 0.0077(9) 0.0107(8) 0.0083(9)
C2A 0.0716(12) 0.0924(14) 0.0605(12) 0.0183(11) 0.0034(9) 0.0010(11)
C3A 0.0735(13) 0.1160(18) 0.0711(14) 0.0230(13) 0.0220(11) 0.0245(13)
C4A 0.0692(13) 0.0902(15) 0.1136(19) 0.0026(12) 0.0197(13) 0.0332(14)
C5A 0.0687(12) 0.0763(13) 0.0839(14) 0.0047(10) 0.0017(10) 0.0039(11)
C6A 0.0642(11) 0.0728(12) 0.0556(10) 0.0148(9) 0.0056(8) 0.0058(9)
C7A 0.0625(10) 0.0691(11) 0.0540(10) 0.0085(9) 0.0029(8) 0.0003(9)
C8A 0.0630(10) 0.0778(12) 0.0529(10) 0.0055(9) 0.0043(8) -0.0026(9)
C9A 0.0807(13) 0.0910(14) 0.0615(11) 0.0263(11) 0.0035(9) -0.0060(10)
C11A 0.130(2) 0.133(2) 0.0817(14) 0.0615(16) 0.0169(13) -0.0128(13)
C12A 0.0658(11) 0.0677(11) 0.0486(9) -0.0101(9) 0.0058(8) -0.0010(8)
C13A 0.0646(10) 0.0672(11) 0.0649(11) -0.0094(8) 0.0078(8) -0.0053(9)
C14A 0.0803(13) 0.0889(14) 0.0588(11) -0.0198(11) 0.0179(9) -0.0071(9)
C15A 0.0766(12) 0.0909(14) 0.0633(11) -0.0113(11) 0.0056(9) 0.0105(10)
C16A 0.0830(13) 0.0980(15) 0.0780(13) 0.0120(11) 0.0106(11) 0.0181(11)
C17A 0.0844(13) 0.0882(14) 0.0645(11) 0.0094(11) 0.0174(9) 0.0043(10)
C18A 0.1191(19) 0.162(2) 0.0724(14) -0.0046(17) 0.0057(12) 0.0375(14)
F1B 0.0835(8) 0.0933(8) 0.1162(9) 0.0196(6) 0.0115(6) -0.0046(7)
F2B 0.1358(11) 0.1061(9) 0.0878(8) -0.0048(8) -0.0235(7) 0.0239(7)
F3B 0.1462(11) 0.1374(11) 0.0686(7) -0.0499(9) 0.0320(7) -0.0197(7)
F4B 0.0968(9) 0.1225(10) 0.1423(11) 0.0043(8) 0.0426(8) -0.0431(9)
F5B 0.0954(8) 0.0803(8) 0.1086(9) 0.0133(6) -0.0129(7) 0.0021(7)
O10B 0.0943(9) 0.0585(7) 0.0640(7) -0.0063(6) 0.0136(6) -0.0061(6)
N1B 0.0915(11) 0.0600(9) 0.0595(9) -0.0147(8) 0.0117(8) -0.0068(7)
N2B 0.1015(12) 0.0608(9) 0.0697(10) -0.0201(8) 0.0098(8) -0.0058(7)
N3B 0.0604(8) 0.0651(9) 0.0612(9) -0.0028(7) 0.0080(6) -0.0027(7)
N4B 0.0776(10) 0.0624(10) 0.0544(9) -0.0025(7) 0.0142(7) -0.0013(7)
C1B 0.0667(12) 0.0605(11) 0.0707(12) -0.0012(9) 0.0011(9) -0.0109(9)
C2B 0.0876(14) 0.0690(12) 0.0605(11) -0.0129(10) -0.0093(10) 0.0025(9)
C3B 0.0971(15) 0.0845(14) 0.0537(11) -0.0281(12) 0.0147(11) -0.0173(10)
C4B 0.0729(13) 0.0727(12) 0.0871(14) -0.0069(10) 0.0160(11) -0.0254(11)
C5B 0.0729(12) 0.0586(11) 0.0663(11) -0.0042(9) -0.0020(9) -0.0115(9)
C6B 0.0683(11) 0.0575(10) 0.0553(10) -0.0079(9) 0.0046(8) -0.0114(8)
C7B 0.0629(10) 0.0589(11) 0.0582(10) -0.0043(8) 0.0040(8) -0.0064(8)
C8B 0.0627(10) 0.0635(11) 0.0566(10) -0.0056(8) 0.0063(8) -0.0041(8)
C9B 0.0792(12) 0.0669(12) 0.0641(11) -0.0154(9) 0.0064(9) -0.0027(9)
C11B 0.1329(19) 0.0775(14) 0.0895(14) -0.0324(13) 0.0180(13) 0.0025(11)
C12B 0.0633(10) 0.0630(10) 0.0503(9) 0.0068(8) 0.0092(7) -0.0012(8)
C13B 0.0705(11) 0.0732(12) 0.0625(11) -0.0021(9) 0.0139(8) 0.0002(9)
C14B 0.0845(13) 0.0840(13) 0.0557(11) 0.0059(11) 0.0154(9) 0.0068(9)
C15B 0.0791(12) 0.0753(12) 0.0590(11) 0.0165(10) 0.0071(9) -0.0087(9)
C16B 0.0955(14) 0.0694(12) 0.0688(12) -0.0054(10) 0.0151(10) -0.0133(10)
C17B 0.0979(14) 0.0649(11) 0.0620(11) -0.0057(10) 0.0213(9) -0.0021(9)
C18B 0.1170(17) 0.1100(17) 0.0640(12) 0.0154(14) 0.0040(11) -0.0182(11)

loop_
_atom_type_symbol
_atom_type_description
_atom_type_scat_dispersion_real
_atom_type_scat_dispersion_imag
_atom_type_scat_source
C C 0.0033 0.0016 'International Tables Vol C Tables 4.2.6.8 and 6.1.1.4'
H H 0.0000 0.0000 'International Tables Vol C Tables 4.2.6.8 and 6.1.1.4'
N N 0.0061 0.0033 'International Tables Vol C Tables 4.2.6.8 and 6.1.1.4'
O O 0.0106 0.0060 'International Tables Vol C Tables 4.2.6.8 and 6.1.1.4'
F F 0.0171 0.0103 'International Tables Vol C Tables 4.2.6.8 and 6.1.1.4'

loop_
_geom_angle_atom_site_label_1
_geom_angle_atom_site_label_2
_geom_angle_atom_site_label_3
_geom_angle
C7A N1A C6A 127.08(14)
C7A N1A N2A 112.76(13)
C6A N1A N2A 119.13(13)
C9A N2A N1A 106.04(14)
N4A N3A C8A 117.04(14)
N3A N4A C12A 121.24(14)
N3A N4A H4A 119.9(12)
C12A N4A H4A 118.3(12)
F1A C1A C2A 118.48(17)
F1A C1A C6A 119.79(15)
C2A C1A C6A 121.74(18)
F2A C2A C3A 119.42(18)
F2A C2A C1A 120.97(19)
C3A C2A C1A 119.61(19)
F3A C3A C4A 120.1(2)
F3A C3A C2A 119.7(2)
C4A C3A C2A 120.17(19)
F4A C4A C3A 120.3(2)
F4A C4A C5A 119.5(2)
C3A C4A C5A 120.3(2)
F5A C5A C4A 119.7(2)
F5A C5A C6A 119.32(18)
C4A C5A C6A 121.0(2)
C5A C6A C1A 117.24(17)
C5A C6A N1A 121.47(17)
C1A C6A N1A 121.28(16)
O10A C7A N1A 126.35(15)
O10A C7A C8A 130.57(15)
N1A C7A C8A 103.09(14)
N3A C8A C9A 125.20(16)
N3A C8A C7A 128.25(16)
C9A C8A C7A 106.51(15)
N2A C9A C8A 111.59(16)
N2A C9A C11A 122.00(18)
C8A C9A C11A 126.40(17)
C9A C11A H11A 109.5
C9A C11A H11B 109.5
H11A C11A H11B 109.5
C9A C11A H11C 109.5
H11A C11A H11C 109.5
H11B C11A H11C 109.5
C17A C12A C13A 120.47(16)
C17A C12A N4A 117.83(15)
C13A C12A N4A 121.69(16)
C12A C13A C14A 118.98(17)
C12A C13A H13A 120.5
C14A C13A H13A 120.5
C15A C14A C13A 121.60(16)
C15A C14A H14A 119.2
C13A C14A H14A 119.2
C14A C15A C16A 117.23(17)
C14A C15A C18A 121.54(19)
C16A C15A C18A 121.2(2)
C17A C16A C15A 122.28(19)
C17A C16A H16A 118.9
C15A C16A H16A 118.9
C12A C17A C16A 119.44(17)
C12A C17A H17A 120.3
C16A C17A H17A 120.3
C15A C18A H18A 109.5
C15A C18A H18B 109.5
H18A C18A H18B 109.5
C15A C18A H18C 109.5
H18A C18A H18C 109.5
H18B C18A H18C 109.5
C7B N1B C6B 126.54(14)
C7B N1B N2B 112.76(13)
C6B N1B N2B 120.14(13)
C9B N2B N1B 106.23(14)
N4B N3B C8B 117.36(14)
N3B N4B C12B 120.55(14)
N3B N4B H4B 122.0(13)
C12B N4B H4B 116.5(13)
F1B C1B C2B 119.00(17)
F1B C1B C6B 119.40(16)
C2B C1B C6B 121.60(17)
F2B C2B C3B 119.95(18)
F2B C2B C1B 120.82(19)
C3B C2B C1B 119.23(17)
F3B C3B C4B 120.3(2)
F3B C3B C2B 119.7(2)
C4B C3B C2B 119.99(18)
F4B C4B C5B 120.5(2)
F4B C4B C3B 119.3(2)
C5B C4B C3B 120.11(18)
F5B C5B C4B 118.64(18)
F5B C5B C6B 119.81(16)
C4B C5B C6B 121.50(18)
C5B C6B C1B 117.56(16)
C5B C6B N1B 120.68(16)
C1B C6B N1B 121.72(16)
O10B C7B N1B 126.48(15)
O10B C7B C8B 130.38(15)
N1B C7B C8B 103.13(14)
N3B C8B C9B 125.40(16)
N3B C8B C7B 127.56(15)
C9B C8B C7B 106.72(14)
N2B C9B C8B 111.13(15)
N2B C9B C11B 121.15(16)
C8B C9B C11B 127.72(16)
C9B C11B H11D 109.5
C9B C11B H11E 109.5
H11D C11B H11E 109.5
C9B C11B H11F 109.5
H11D C11B H11F 109.5
H11E C11B H11F 109.5
C13B C12B C17B 119.86(15)
C13B C12B N4B 121.62(16)
C17B C12B N4B 118.50(15)
C12B C13B C14B 119.02(17)
C12B C13B H13B 120.5
C14B C13B H13B 120.5
C15B C14B C13B 122.24(17)
C15B C14B H14B 118.9
C13B C14B H14B 118.9
C14B C15B C16B 117.11(16)
C14B C15B C18B 121.03(18)
C16B C15B C18B 121.85(19)
C17B C16B C15B 121.41(18)
C17B C16B H16B 119.3
C15B C16B H16B 119.3
C16B C17B C12B 120.27(17)
C16B C17B H17B 119.9
C12B C17B H17B 119.9
C15B C18B H18D 109.5
C15B C18B H18E 109.5
H18D C18B H18E 109.5
C15B C18B H18F 109.5
H18D C18B H18F 109.5
H18E C18B H18F 109.5

loop_
_geom_bond_atom_site_label_1
_geom_bond_atom_site_label_2
_geom_bond_distance
F1A C1A 1.330(2)
F2A C2A 1.334(2)
F3A C3A 1.340(2)
F4A C4A 1.344(2)
F5A C5A 1.337(2)
O10A C7A 1.2228(19)
N1A C7A 1.375(2)
N1A C6A 1.403(2)
N1A N2A 1.4134(19)
N2A C9A 1.294(2)
N3A N4A 1.2945(19)
N3A C8A 1.326(2)
N4A C12A 1.417(2)
N4A H4A 0.863(9)
C1A C2A 1.365(2)
C1A C6A 1.380(2)
C2A C3A 1.358(3)
C3A C4A 1.356(3)
C4A C5A 1.370(3)
C5A C6A 1.378(3)
C7A C8A 1.447(2)
C8A C9A 1.426(2)
C9A C11A 1.496(3)
C11A H11A 0.9600
C11A H11B 0.9600
C11A H11C 0.9600
C12A C17A 1.366(2)
C12A C13A 1.380(2)
C13A C14A 1.387(2)
C13A H13A 0.9300
C14A C15A 1.380(3)
C14A H14A 0.9300
C15A C16A 1.381(3)
C15A C18A 1.515(2)
C16A C17A 1.370(2)
C16A H16A 0.9300
C17A H17A 0.9300
C18A H18A 0.9600
C18A H18B 0.9600
C18A H18C 0.9600
F1B C1B 1.3302(19)
F2B C2B 1.330(2)
F3B C3B 1.332(2)
F4B C4B 1.346(2)
F5B C5B 1.3382(19)
O10B C7B 1.2265(18)
N1B C7B 1.376(2)
N1B C6B 1.404(2)
N1B N2B 1.4133(18)
N2B C9B 1.304(2)
N3B N4B 1.3024(18)
N3B C8B 1.3235(19)
N4B C12B 1.409(2)
N4B H4B 0.858(9)
C1B C2B 1.373(2)
C1B C6B 1.377(2)
C2B C3B 1.371(3)
C3B C4B 1.366(3)
C4B C5B 1.360(3)
C5B C6B 1.376(2)
C7B C8B 1.450(2)
C8B C9B 1.429(2)
C9B C11B 1.488(2)
C11B H11D 0.9600
C11B H11E 0.9600
C11B H11F 0.9600
C12B C13B 1.371(2)
C12B C17B 1.374(2)
C13B C14B 1.386(2)
C13B H13B 0.9300
C14B C15B 1.378(3)
C14B H14B 0.9300
C15B C16B 1.384(2)
C15B C18B 1.508(2)
C16B C17B 1.372(2)
C16B H16B 0.9300
C17B H17B 0.9300
C18B H18D 0.9600
C18B H18E 0.9600
C18B H18F 0.9600

loop_
_geom_hbond_atom_site_label_D
_geom_hbond_atom_site_label_H
_geom_hbond_atom_site_label_A
_geom_hbond_site_symmetry_A
_geom_hbond_distance_DH
_geom_hbond_distance_HA
_geom_hbond_distance_DA
_geom_hbond_angle_DHA
N4a H4a O10a . 0.864(16) 2.164(14) 2.833(2) 134.0(15)
N4a H4a O10b . 0.864(16) 2.493(17) 3.044(2) 122.3(14)
N4b H4b O10a . 0.855(15) 2.561(18) 3.036(2) 116.1(13)
N4b H4b O10b . 0.855(15) 2.168(14) 2.818(2) 132.7(13)
C11a H11b F3a 4_665 0.96 2.55 3.264(3) 132

loop_
_geom_torsion_atom_site_label_1
_geom_torsion_atom_site_label_2
_geom_torsion_atom_site_label_3
_geom_torsion_atom_site_label_4
_geom_torsion
C7A N1A N2A C9A 1.0(2)
C6A N1A N2A C9A 170.15(17)
C8A N3A N4A C12A -178.65(14)
F1A C1A C2A F2A 0.3(2)
C6A C1A C2A F2A -179.51(15)
F1A C1A C2A C3A -179.63(16)
C6A C1A C2A C3A 0.6(3)
F2A C2A C3A F3A 0.7(3)
C1A C2A C3A F3A -179.38(16)
F2A C2A C3A C4A 178.92(17)
C1A C2A C3A C4A -1.1(3)
F3A C3A C4A F4A 0.0(3)
C2A C3A C4A F4A -178.21(17)
F3A C3A C4A C5A 179.42(17)
C2A C3A C4A C5A 1.2(3)
F4A C4A C5A F5A 0.0(3)
C3A C4A C5A F5A -179.42(17)
F4A C4A C5A C6A 178.77(17)
C3A C4A C5A C6A -0.6(3)
F5A C5A C6A C1A 178.83(15)
C4A C5A C6A C1A 0.1(3)
F5A C5A C6A N1A -0.4(3)
C4A C5A C6A N1A -179.20(16)
F1A C1A C6A C5A -179.83(15)
C2A C1A C6A C5A 0.0(3)
F1A C1A C6A N1A -0.6(2)
C2A C1A C6A N1A 179.25(15)
C7A N1A C6A C5A 108.5(2)
N2A N1A C6A C5A -58.9(2)
C7A N1A C6A C1A -70.7(2)
N2A N1A C6A C1A 121.86(18)
C6A N1A C7A O10A 11.6(3)
N2A N1A C7A O10A 179.68(17)
C6A N1A C7A C8A -168.41(16)
N2A N1A C7A C8A -0.28(19)
N4A N3A C8A C9A 175.80(16)
N4A N3A C8A C7A -1.5(3)
O10A C7A C8A N3A -2.8(3)
N1A C7A C8A N3A 177.21(16)
O10A C7A C8A C9A 179.58(18)
N1A C7A C8A C9A -0.45(19)
N1A N2A C9A C8A -1.3(2)
N1A N2A C9A C11A 179.31(19)
N3A C8A C9A N2A -176.63(17)
C7A C8A C9A N2A 1.1(2)
N3A C8A C9A C11A 2.8(3)
C7A C8A C9A C11A -179.5(2)
N3A N4A C12A C17A 166.96(16)
N3A N4A C12A C13A -13.2(2)
C17A C12A C13A C14A -0.3(2)
N4A C12A C13A C14A 179.78(14)
C12A C13A C14A C15A -0.1(3)
C13A C14A C15A C16A 0.7(3)
C13A C14A C15A C18A -179.54(17)
C14A C15A C16A C17A -0.9(3)
C18A C15A C16A C17A 179.30(19)
C13A C12A C17A C16A 0.1(3)
N4A C12A C17A C16A -179.99(17)
C15A C16A C17A C12A 0.5(3)
C7B N1B N2B C9B 1.9(2)
C6B N1B N2B C9B 173.91(15)
C8B N3B N4B C12B -173.28(14)
F1B C1B C2B F2B 0.6(2)
C6B C1B C2B F2B -179.86(15)
F1B C1B C2B C3B -178.45(15)
C6B C1B C2B C3B 1.1(3)
F2B C2B C3B F3B 1.1(3)
C1B C2B C3B F3B -179.91(15)
F2B C2B C3B C4B 179.96(16)
C1B C2B C3B C4B -1.0(3)
F3B C3B C4B F4B 1.6(3)
C2B C3B C4B F4B -177.32(16)
F3B C3B C4B C5B 179.22(15)
C2B C3B C4B C5B 0.3(3)
F4B C4B C5B F5B 0.3(3)
C3B C4B C5B F5B -177.35(15)
F4B C4B C5B C6B 177.91(15)
C3B C4B C5B C6B 0.3(3)
F5B C5B C6B C1B 177.42(14)
C4B C5B C6B C1B -0.2(2)
F5B C5B C6B N1B -0.2(2)
C4B C5B C6B N1B -177.83(15)
F1B C1B C6B C5B 179.05(14)
C2B C1B C6B C5B -0.5(2)
F1B C1B C6B N1B -3.3(2)
C2B C1B C6B N1B 177.09(15)
C7B N1B C6B C5B 110.3(2)
N2B N1B C6B C5B -60.4(2)
C7B N1B C6B C1B -67.2(2)
N2B N1B C6B C1B 122.02(18)
C6B N1B C7B O10B 7.4(3)
N2B N1B C7B O10B 178.75(16)
C6B N1B C7B C8B -172.48(15)
N2B N1B C7B C8B -1.11(18)
N4B N3B C8B C9B 174.23(16)
N4B N3B C8B C7B 1.6(2)
O10B C7B C8B N3B -6.1(3)
N1B C7B C8B N3B 173.72(16)
O10B C7B C8B C9B -179.89(18)
N1B C7B C8B C9B -0.04(18)
N1B N2B C9B C8B -1.9(2)
N1B N2B C9B C11B 178.53(17)
N3B C8B C9B N2B -172.68(16)
C7B C8B C9B N2B 1.3(2)
N3B C8B C9B C11B 6.9(3)
C7B C8B C9B C11B -179.19(19)
N3B N4B C12B C13B -18.4(2)
N3B N4B C12B C17B 160.29(15)
C17B C12B C13B C14B -2.3(3)
N4B C12B C13B C14B 176.44(15)
C12B C13B C14B C15B -0.2(3)
C13B C14B C15B C16B 2.6(3)
C13B C14B C15B C18B -175.97(16)
C14B C15B C16B C17B -2.5(3)
C18B C15B C16B C17B 176.00(17)
C15B C16B C17B C12B 0.2(3)
C13B C12B C17B C16B 2.3(3)
N4B C12B C17B C16B -176.44(16)
